data_2009186
loop_
_publ_author_name
'Pajewski, Robert'
'P\;ecak, Agnieszka'
'Ostaszewski, Ryszard'
'Jurczak, Janusz'

_publ_section_title
;
Tetracyclohexyloxaquaterene
;
_journal_name_full 'Acta Crystallographica Section C'
_journal_page_first 1862
_journal_page_last 1864
_journal_paper_doi 10.1107/S0108270199009099
_journal_volume 55
_journal_year 1999
_chemical_formula_moiety 'C40 H48 O4'
_chemical_formula_sum 'C40 H48 O4'
_chemical_formula_weight 592.78
_chemical_name_systematic ' 21,22,23,24-Tetraoxaquaterene-2,7,12,17-tetraspirocyclohexane'
_space_group_IT_number 15
_symmetry_cell_setting monoclinic
_symmetry_space_group_name_Hall '-C 2yc'
_symmetry_space_group_name_H-M 'C 1 2/c 1'
_cell_angle_alpha 90.00
_cell_angle_beta 90.953(7)
_cell_angle_gamma 90.00
_cell_formula_units_Z 4
_cell_length_a 21.897(2)
_cell_length_b 6.8919(5)
_cell_length_c 21.694(2)
_cell_measurement_reflns_used 25
_cell_measurement_temperature 293(2)
_cell_measurement_theta_max 45.37
_cell_measurement_theta_min 22.32
_cell_volume 3273.4(5)
_computing_cell_refinement 'CAD-4 EXPRESS'
_computing_data_collection 'CAD-4 EXPRESS (Enraf-Nonius, 1994)'
_computing_data_reduction 'OpenMoleN (Enraf-Nonius, 1997)'
_computing_molecular_graphics 'ORTEPII (Johnson, 1976)'
_computing_publication_material SHELXL93
_computing_structure_refinement 'SHELXL93 (Sheldrick, 1993)'
_computing_structure_solution 'SHELXS86 (Sheldrick, 1990)'
_diffrn_ambient_temperature 293(2)
_diffrn_measurement_device 'Enraf-Nonius MACH3'
_diffrn_measurement_method \w-2\q
_diffrn_radiation_monochromator graphite
_diffrn_radiation_source 'fine-focus sealed tube'
_diffrn_radiation_type CuK\a
_diffrn_radiation_wavelength 1.54178
_diffrn_reflns_av_R_equivalents 0.019
_diffrn_reflns_av_sigmaI/netI 0.0238
_diffrn_reflns_limit_h_max 27
_diffrn_reflns_limit_h_min 0
_diffrn_reflns_limit_k_max 8
_diffrn_reflns_limit_k_min 0
_diffrn_reflns_limit_l_max 27
_diffrn_reflns_limit_l_min -27
_diffrn_reflns_number 3393
_diffrn_reflns_reduction_process OpenMoleN(Enraf-Nonius,1997)
_diffrn_reflns_theta_max 74.07
_diffrn_reflns_theta_min 4.04
_diffrn_standards_decay_% 0
_diffrn_standards_interval_time 50
_diffrn_standards_number 3
_exptl_absorpt_coefficient_mu 0.592
_exptl_absorpt_correction_type none
_exptl_crystal_colour colourless
_exptl_crystal_density_diffrn 1.203
_exptl_crystal_density_method 'not measured'
_exptl_crystal_description prism
_exptl_crystal_F_000 1280
_exptl_crystal_size_max 0.385
_exptl_crystal_size_mid 0.315
_exptl_crystal_size_min 0.175
_refine_diff_density_max 0.16
_refine_diff_density_min -0.29
_refine_ls_extinction_method none
_refine_ls_goodness_of_fit_all 1.154
_refine_ls_goodness_of_fit_ref 1.154
_refine_ls_hydrogen_treatment constr
_refine_ls_matrix_type full
_refine_ls_number_parameters 199
_refine_ls_number_reflns 3303
_refine_ls_number_restraints 0
_refine_ls_restrained_S_all 1.154
_refine_ls_restrained_S_obs 1.044
_refine_ls_R_factor_all 0.067
_refine_ls_R_factor_gt 0.051
_refine_ls_shift/su_max <0.001
_refine_ls_shift/su_mean 0.000
_refine_ls_structure_factor_coef Fsqd
_refine_ls_weighting_details 'w = 1/[\s^2^(Fo^2^)+(0.0614P)^2^+2.0057P] where P = (Fo^2^+2Fc^2^)/3'
_refine_ls_weighting_scheme calc
_refine_ls_wR_factor_all 0.146
_refine_ls_wR_factor_ref 0.135
_reflns_number_gt 2636
_reflns_number_total 3303
_reflns_threshold_expression I>2\s(I)
_cod_data_source_file sk1288.cif
_cod_data_source_block I
_cod_original_sg_symbol_H-M C2/c
_cod_database_code 2009186

loop_
_symmetry_equiv_pos_as_xyz
'x, y, z'
'-x, y, -z+1/2'
'x+1/2, y+1/2, z'
'-x+1/2, y+1/2, -z+1/2'
'-x, -y, -z'
'x, -y, z-1/2'
'-x+1/2, -y+1/2, -z'
'x+1/2, -y+1/2, z-1/2'

loop_
_atom_site_aniso_label
_atom_site_aniso_U_11
_atom_site_aniso_U_22
_atom_site_aniso_U_33
_atom_site_aniso_U_12
_atom_site_aniso_U_13
_atom_site_aniso_U_23
_atom_site_aniso_type_symbol
O1 .0402(6) .0352(6) .0316(6) -.0004(5) .0030(5) -.0002(5) O
C2 .0299(8) .0389(9) .0334(8) -.0010(7) -.0041(6) .0042(7) C
C3 .0562(12) .0370(10) .0451(10) .0007(9) .0004(9) .0040(8) C
C4 .0550(12) .0356(10) .0459(10) .0050(8) .0026(9) -.0045(8) C
C5 .0291(8) .0398(9) .0315(8) .0039(7) -.0020(6) -.0052(7) C
C6 .0283(8) .0423(9) .0319(8) .0041(7) -.0021(6) -.0020(7) C
C7 .0355(9) .0481(11) .0395(9) .0072(8) -.0009(7) .0051(8) C
C8 .0340(9) .0697(14) .0486(11) .0083(9) -.0066(8) .0058(10) C
C9 .0458(11) .0877(17) .0429(11) .0012(11) -.0150(9) -.0032(11) C
C10 .0438(10) .0728(15) .0421(10) .0019(10) -.0061(8) -.0180(10) C
C11 .0353(9) .0593(12) .0357(9) .0035(8) -.0006(7) -.0109(8) C
C12 .0301(8) .0400(9) .0332(8) .0051(7) -.0010(6) .0011(7) C
O13 .0303(6) .0354(6) .0398(6) -.0006(5) -.0070(5) -.0003(5) O
C14 .0292(8) .0388(9) .0295(8) -.0046(7) -.0006(6) -.0042(7) C
C15 .0418(10) .0351(9) .0569(11) -.0032(8) -.0040(8) -.0060(9) C
C16 .0405(10) .0369(10) .0603(12) .0045(8) -.0030(9) -.0005(9) C
C17 .0283(8) .0421(10) .0325(8) -.0019(7) -.0020(6) -.0037(7) C
C18 .0351(9) .0496(11) .0401(10) .0059(8) -.0020(7) -.0088(8) C
C19 .0432(10) .0728(15) .0412(10) .0001(10) .0067(8) -.0138(10) C
C20 .0405(10) .0942(19) .0535(12) -.0104(12) .0122(9) -.0067(12) C
C21 .0363(10) .0684(14) .0477(11) -.0143(9) -.0011(8) -.0008(10) C
C22 .0353(9) .0527(11) .0374(9) -.0092(8) -.0055(7) -.0040(8) C

loop_
_atom_site_label
_atom_site_fract_x
_atom_site_fract_y
_atom_site_fract_z
_atom_site_U_iso_or_equiv
_atom_site_thermal_displace_type
_atom_site_calc_flag
_atom_site_refinement_flags
_atom_site_occupancy
_atom_site_disorder_group
_atom_site_type_symbol
O1 .60443(5) .17345(17) .79706(5) .0356(3) Uani d . 1 . O
C2 .62413(7) .2963(3) .75177(8) .0341(4) Uani d . 1 . C
C3 .61867(9) .4804(3) .77102(9) .0461(5) Uani d . 1 . C
H3 .6299 .5996 .7475 .055 Uiso calc R 1 . H
C4 .59383(9) .4736(3) .83140(9) .0455(5) Uani d . 1 . C
H4 .5843 .5873 .8582 .055 Uiso calc R 1 . H
C5 .58569(7) .2859(3) .84546(7) .0335(4) Uani d . 1 . C
C6 .55891(7) .1769(3) .89886(7) .0342(4) Uani d . 1 . C
C7 .60362(8) .0176(3) .92146(8) .0410(4) Uani d . 1 . C
H7A .5819 -.0697 .9541 .049 Uiso calc R 1 . H
H7B .6153 -.0710 .8841 .049 Uiso calc R 1 . H
C8 .66153(9) .1029(3) .95022(9) .0508(5) Uani d . 1 . C
H8A .6852 .1814 .9167 .061 Uiso calc R 1 . H
H8B .6900 -.0100 .9659 .061 Uiso calc R 1 . H
C9 .64665(10) .2366(4) 1.00395(9) .0590(6) Uani d . 1 . C
H9A .6269 .1549 1.0393 .071 Uiso calc R 1 . H
H9B .6872 .2980 1.0215 .071 Uiso calc R 1 . H
C10 .60305(9) .3976(4) .98449(9) .0530(5) Uani d . 1 . C
H10A .6253 .4919 .9541 .064 Uiso calc R 1 . H
H10B .5906 .4778 1.0235 .064 Uiso calc R 1 . H
C11 .54539(8) .3165(3) .95279(8) .0435(4) Uani d . 1 . C
H11A .5189 .4326 .9360 .052 Uiso calc R 1 . H
H11B .5195 .2424 .9856 .052 Uiso calc R 1 . H
C12 .50059(7) .0823(3) .87672(8) .0344(4) Uani d . 1 . C
O13 .45578(5) .20541(17) .85520(5) .0353(3) Uani d . 1 . O
C14 .40779(7) .0925(3) .83476(7) .0325(4) Uani d . 1 . C
C15 .42161(9) -.0954(3) .84371(9) .0447(5) Uani d . 1 . C
H15 .3951 -.2092 .8332 .054 Uiso calc R 1 . H
C16 .48143(9) -.1018(3) .87105(10) .0459(5) Uani d . 1 . C
H16 .5046 -.2209 .8836 .055 Uiso calc R 1 . H
C17 .35456(7) .2012(3) .80649(7) .0344(4) Uani d . 1 . C
C18 .33209(8) .3588(3) .85143(8) .0416(4) Uani d . 1 . C
H18A .3689 .4481 .8645 .050 Uiso calc R 1 . H
H18B .2993 .4457 .8289 .050 Uiso calc R 1 . H
C19 .30434(9) .2697(4) .90887(9) .0524(5) Uani d . 1 . C
H19A .2891 .3808 .9380 .063 Uiso calc R 1 . H
H19B .3379 .1899 .9330 .063 Uiso calc R 1 . H
C20 .25086(9) .1367(4) .89191(10) .0626(6) Uani d . 1 . C
H20A .2337 .0736 .9321 .075 Uiso calc R 1 . H
H20B .2157 .2190 .8713 .075 Uiso calc R 1 . H
C21 .27021(9) -.0223(3) .84785(9) .0508(5) Uani d . 1 . C
H21A .2316 -.1024 .8338 .061 Uiso calc R 1 . H
H21B .3004 -.1171 .8708 .061 Uiso calc R 1 . H
C22 .30138(8) .0608(3) .79091(8) .0419(4) Uani d . 1 . C
H22A .2687 .1347 .7639 .050 Uiso calc R 1 . H
H22B .3182 -.0544 .7645 .050 Uiso calc R 1 . H

loop_
_atom_type_symbol
_atom_type_description
_atom_type_scat_dispersion_real
_atom_type_scat_dispersion_imag
_atom_type_scat_source
C C 0.0181 0.0091 'International Tables Vol C Tables 4.2.6.8 and 6.1.1.4'
H H 0.0000 0.0000 'International Tables Vol C Tables 4.2.6.8 and 6.1.1.4'
O O 0.0492 0.0322 'International Tables Vol C Tables 4.2.6.8 and 6.1.1.4'

loop_
_geom_angle_atom_site_label_1
_geom_angle_atom_site_label_2
_geom_angle_atom_site_label_3
_geom_angle_site_symmetry_1
_geom_angle_site_symmetry_3
_geom_angle
_geom_angle_publ_flag
C2 O1 C5 . . 107.50(14) yes
C3 C2 O1 . . 109.26(15) yes
C3 C2 C17 . 2_656 134.71(17) yes
O1 C2 C17 . 2_656 116.02(15) yes
C2 C3 C4 . . 106.97(17) yes
C5 C4 C3 . . 107.12(17) yes
C4 C5 O1 . . 109.14(15) yes
C4 C5 C6 . . 135.24(16) yes
O1 C5 C6 . . 115.54(15) yes
C12 C6 C5 . . 108.02(13) yes
C12 C6 C7 . . 108.85(15) no
C5 C6 C7 . . 110.21(13) no
C12 C6 C11 . . 109.79(13) no
C5 C6 C11 . . 110.68(15) no
C7 C6 C11 . . 109.27(14) no
C8 C7 C6 . . 111.99(16) no
C7 C8 C9 . . 111.07(16) no
C10 C9 C8 . . 111.73(15) no
C9 C10 C11 . . 111.53(19) no
C10 C11 C6 . . 113.55(15) no
C16 C12 O13 . . 109.43(15) yes
C16 C12 C6 . . 134.53(16) yes
O13 C12 C6 . . 116.02(15) yes
C12 O13 C14 . . 107.34(13) yes
C15 C14 O13 . . 109.26(15) yes
C15 C14 C17 . . 135.15(16) yes
O13 C14 C17 . . 115.56(15) yes
C14 C15 C16 . . 107.01(16) yes
C12 C16 C15 . . 106.97(17) yes
C2 C17 C14 2_656 . 108.04(13) yes
C2 C17 C18 2_656 . 109.31(15) no
C14 C17 C18 . . 110.17(13) no
C2 C17 C22 2_656 . 109.36(13) no
C14 C17 C22 . . 110.61(15) no
C18 C17 C22 . . 109.32(14) no
C19 C18 C17 . . 111.61(17) no
C18 C19 C20 . . 111.05(16) no
C21 C20 C19 . . 111.33(16) no
C20 C21 C22 . . 111.72(19) no
C21 C22 C17 . . 113.67(14) no

loop_
_geom_bond_atom_site_label_1
_geom_bond_atom_site_label_2
_geom_bond_site_symmetry_2
_geom_bond_distance
_geom_bond_publ_flag
O1 C2 . 1.372(2) yes
O1 C5 . 1.373(2) yes
C2 C3 . 1.342(2) yes
C2 C17 2_656 1.505(2) yes
C3 C4 . 1.427(3) yes
C4 C5 . 1.341(2) yes
C5 C6 . 1.508(2) yes
C6 C12 . 1.505(2) yes
C6 C7 . 1.546(2) no
C6 C11 . 1.547(2) no
C7 C8 . 1.522(2) no
C8 C9 . 1.525(3) no
C9 C10 . 1.519(3) no
C10 C11 . 1.533(2) no
C12 C16 . 1.341(2) yes
C12 O13 . 1.373(2) yes
O13 C14 . 1.375(2) yes
C14 C15 . 1.343(2) yes
C14 C17 . 1.507(2) yes
C15 C16 . 1.429(2) yes
C17 C2 2_656 1.505(2) yes
C17 C18 . 1.545(2) no
C17 C22 . 1.547(2) no
C18 C19 . 1.525(3) no
C19 C20 . 1.528(3) no
C20 C21 . 1.519(3) no
C21 C22 . 1.532(2) no

loop_
_geom_torsion_atom_site_label_1
_geom_torsion_atom_site_label_2
_geom_torsion_atom_site_label_3
_geom_torsion_atom_site_label_4
_geom_torsion_site_symmetry_1
_geom_torsion_site_symmetry_4
_geom_torsion
_geom_torsion_publ_flag
C5 O1 C2 C3 . . 0.61(18) no
C5 O1 C2 C17 . 2_656 -178.61(13) no
O1 C2 C3 C4 . . -0.4(2) no
C17 C2 C3 C4 2_656 . 178.57(17) no
C2 C3 C4 C5 . . 0.1(2) no
C3 C4 C5 O1 . . 0.3(2) no
C3 C4 C5 C6 . . -176.19(17) no
C2 O1 C5 C4 . . -0.54(18) no
C2 O1 C5 C6 . . 176.70(13) no
C4 C5 C6 C12 . . 111.0(2) no
O1 C5 C6 C12 . . -65.26(17) no
C4 C5 C6 C7 . . -130.1(2) no
O1 C5 C6 C7 . . 53.55(18) no
C4 C5 C6 C11 . . -9.2(3) no
O1 C5 C6 C11 . . 174.53(13) no
C12 C6 C7 C8 . . -174.64(14) no
C5 C6 C7 C8 . . 67.07(18) no
C11 C6 C7 C8 . . -54.75(19) no
C6 C7 C8 C9 . . 57.6(2) no
C7 C8 C9 C10 . . -56.4(3) no
C8 C9 C10 C11 . . 53.5(2) no
C9 C10 C11 C6 . . -52.6(2) no
C12 C6 C11 C10 . . 171.76(17) no
C5 C6 C11 C10 . . -69.1(2) no
C7 C6 C11 C10 . . 52.5(2) no
C5 C6 C12 C16 . . 117.1(2) no
C7 C6 C12 C16 . . -2.5(3) no
C11 C6 C12 C16 . . -122.1(2) no
C5 C6 C12 O13 . . -60.57(18) no
C7 C6 C12 O13 . . 179.76(13) no
C11 C6 C12 O13 . . 60.20(19) no
C16 C12 O13 C14 . . -0.92(19) no
C6 C12 O13 C14 . . 177.34(13) no
C12 O13 C14 C15 . . 0.65(19) no
C12 O13 C14 C17 . . -177.39(13) no
O13 C14 C15 C16 . . -0.2(2) no
C17 C14 C15 C16 . . 177.34(18) no
O13 C12 C16 C15 . . 0.8(2) no
C6 C12 C16 C15 . . -176.99(18) no
C14 C15 C16 C12 . . -0.4(2) no
C15 C14 C17 C2 . 2_656 -111.8(2) no
O13 C14 C17 C2 . 2_656 65.55(17) no
C15 C14 C17 C18 . . 128.8(2) no
O13 C14 C17 C18 . . -53.80(18) no
C15 C14 C17 C22 . . 7.9(3) no
O13 C14 C17 C22 . . -174.78(13) no
C2 C17 C18 C19 2_656 . 174.62(14) no
C14 C17 C18 C19 . . -66.80(18) no
C22 C17 C18 C19 . . 54.94(19) no
C17 C18 C19 C20 . . -58.4(2) no
C18 C19 C20 C21 . . 57.0(3) no
C19 C20 C21 C22 . . -53.5(2) no
C20 C21 C22 C17 . . 52.3(2) no
C2 C17 C22 C21 2_656 . -171.87(16) no
C14 C17 C22 C21 . . 69.3(2) no
C18 C17 C22 C21 . . -52.2(2) no
